data_1513466
loop_
_publ_author_name
'Fujimoto, Keisuke'
'Yorimitsu, Hideki'
'Osuka, Atsuhiro'

_publ_section_title
;
 Facile Preparation of \b-Haloporphyrins as Useful Precursors of
 \b-Substituted Porphyrins.
;
_journal_issue 3
_journal_name_full 'Organic letters'
_journal_page_first 972
_journal_page_last 975
_journal_paper_doi 10.1021/ol4037049
_journal_volume 16
_journal_year 2014
_chemical_formula_moiety 'C63 H74 I2 N4 O Zn, C7 H8'
_chemical_formula_sum 'C70 H82 I2 N4 O Zn'
_chemical_formula_weight 1314.57
_chemical_name_systematic
; 
 ? 
;
_space_group_IT_number 4
_symmetry_cell_setting monoclinic
_symmetry_Int_Tables_number 4
_symmetry_space_group_name_Hall 'P 2yb'
_symmetry_space_group_name_H-M 'P 1 21 1'
_atom_sites_solution_hydrogens geom
_atom_sites_solution_primary direct
_atom_sites_solution_secondary difmap
_audit_creation_method SHELXL-97
_cell_angle_alpha 90.00
_cell_angle_beta 112.1660(10)
_cell_angle_gamma 90.00
_cell_formula_units_Z 2
_cell_length_a 13.0277(2)
_cell_length_b 17.4618(3)
_cell_length_c 15.4170(3)
_cell_measurement_reflns_used 18311
_cell_measurement_temperature 93(2)
_cell_measurement_theta_max 68.27
_cell_measurement_theta_min 3.10
_cell_volume 3247.97(10)
_computing_structure_refinement 'SHELXL-97 (Sheldrick, 1997)'
_computing_structure_solution 'SHELXS-97 (Sheldrick, 1990)'
_diffrn_ambient_temperature 93(2)
_diffrn_measured_fraction_theta_full 0.969
_diffrn_measured_fraction_theta_max 0.969
_diffrn_radiation_monochromator graphite
_diffrn_radiation_source 'fine-focus sealed tube'
_diffrn_radiation_type CuK\a
_diffrn_radiation_wavelength 1.54187
_diffrn_reflns_av_R_equivalents 0.0945
_diffrn_reflns_av_sigmaI/netI 0.1163
_diffrn_reflns_limit_h_max 15
_diffrn_reflns_limit_h_min -15
_diffrn_reflns_limit_k_max 20
_diffrn_reflns_limit_k_min -21
_diffrn_reflns_limit_l_max 18
_diffrn_reflns_limit_l_min -18
_diffrn_reflns_number 25700
_diffrn_reflns_theta_full 68.25
_diffrn_reflns_theta_max 68.25
_diffrn_reflns_theta_min 3.10
_exptl_absorpt_coefficient_mu 8.315
_exptl_absorpt_correction_T_max 0.2871
_exptl_absorpt_correction_T_min 0.1357
_exptl_absorpt_correction_type multi-scan
_exptl_absorpt_process_details
; Higashi, T. (1995). Program for 
 Absorption Correction.
 Rigaku Corporation, Tokyo, Japan.
;
_exptl_crystal_colour purple
_exptl_crystal_density_diffrn 1.344
_exptl_crystal_density_method 'not measured'
_exptl_crystal_description prism
_exptl_crystal_F_000 1348
_exptl_crystal_size_max 0.40
_exptl_crystal_size_mid 0.40
_exptl_crystal_size_min 0.20
_refine_diff_density_max 2.380
_refine_diff_density_min -1.086
_refine_diff_density_rms 0.146
_refine_ls_abs_structure_details 'Flack H D (1983), Acta Cryst. A39, 876-881'
_refine_ls_abs_structure_Flack 0.074(6)
_refine_ls_extinction_method none
_refine_ls_goodness_of_fit_ref 1.037
_refine_ls_hydrogen_treatment constr
_refine_ls_matrix_type full
_refine_ls_number_parameters 724
_refine_ls_number_reflns 10685
_refine_ls_number_restraints 1
_refine_ls_restrained_S_all 1.037
_refine_ls_R_factor_all 0.0658
_refine_ls_R_factor_gt 0.0627
_refine_ls_shift/su_max 0.003
_refine_ls_shift/su_mean 0.000
_refine_ls_structure_factor_coef Fsqd
_refine_ls_weighting_details 'calc w=1/[\s^2^(Fo^2^)+(0.0792P)^2^+0.0000P] where P=(Fo^2^+2Fc^2^)/3'
_refine_ls_weighting_scheme calc
_refine_ls_wR_factor_gt 0.1529
_refine_ls_wR_factor_ref 0.1571
_reflns_number_gt 9788
_reflns_number_total 10685
_reflns_threshold_expression >2sigma(I)
_cod_data_source_file ol4037049_si_002.cif
_cod_data_source_block fk0507
_cod_original_sg_symbol_H-M 'P 21'
_cod_database_code 1513466

loop_
_symmetry_equiv_pos_as_xyz
'x, y, z'
'-x, y+1/2, -z'

loop_
_atom_site_label
_atom_site_type_symbol
_atom_site_fract_x
_atom_site_fract_y
_atom_site_fract_z
_atom_site_U_iso_or_equiv
_atom_site_adp_type
_atom_site_occupancy
_atom_site_symmetry_multiplicity
_atom_site_calc_flag
_atom_site_refinement_flags
I1 I 1.76179(3) 0.18573(3) 2.30863(3) 0.02368(13) Uani 1 1 d .
I2 I 1.97312(3) 0.18263(3) 2.69091(3) 0.02536(14) Uani 1 1 d .
Zn1 Zn 2.12809(7) 0.42877(6) 2.47892(7) 0.0174(2) Uani 1 1 d .
O1 O 2.0103(4) 0.5159(3) 2.4830(4) 0.0356(14) Uani 1 1 d .
H88 H 2.0366 0.5620 2.5135 0.043 Uiso 1 1 calc R
N1 N 2.0142(4) 0.3587(4) 2.3816(4) 0.0193(13) Uani 1 1 d .
N2 N 2.1592(4) 0.4796(4) 2.3711(4) 0.0195(13) Uani 1 1 d .
N3 N 2.2648(4) 0.4806(3) 2.5724(4) 0.0168(12) Uani 1 1 d .
N4 N 2.1207(5) 0.3606(4) 2.5847(4) 0.0168(13) Uani 1 1 d .
C1 C 1.9575(6) 0.3002(4) 2.4012(5) 0.0206(16) Uani 1 1 d .
C2 C 1.8719(6) 0.2735(5) 2.3164(6) 0.0259(18) Uani 1 1 d .
C3 C 1.8762(6) 0.3180(4) 2.2448(5) 0.0202(16) Uani 1 1 d .
H1 H 1.8300 0.3147 2.1820 0.024 Uiso 1 1 calc R
C4 C 1.9652(6) 0.3703(4) 2.2853(5) 0.0195(15) Uani 1 1 d .
C5 C 2.0012(6) 0.4271(4) 2.2378(4) 0.0186(15) Uani 1 1 d .
C6 C 2.0914(5) 0.4760(4) 2.2769(5) 0.0182(15) Uani 1 1 d .
C7 C 2.1315(6) 0.5294(4) 2.2266(5) 0.0216(16) Uani 1 1 d .
H2 H 2.1014 0.5373 2.1622 0.026 Uiso 1 1 calc R
C8 C 2.2196(6) 0.5661(4) 2.2877(5) 0.0213(16) Uani 1 1 d .
H3 H 2.2614 0.6040 2.2739 0.026 Uiso 1 1 calc R
C9 C 2.2374(5) 0.5345(5) 2.3811(5) 0.0208(16) Uani 1 1 d .
C10 C 2.3175(5) 0.5623(4) 2.4642(5) 0.0162(15) Uani 1 1 d .
C11 C 2.3306(5) 0.5356(4) 2.5532(5) 0.0196(16) Uani 1 1 d .
C12 C 2.4128(5) 0.5634(4) 2.6409(5) 0.0208(16) Uani 1 1 d .
H4 H 2.4675 0.5997 2.6477 0.025 Uiso 1 1 calc R
C13 C 2.3945(5) 0.5266(4) 2.7101(5) 0.0202(15) Uani 1 1 d .
H5 H 2.4346 0.5328 2.7739 0.024 Uiso 1 1 calc R
C14 C 2.3027(5) 0.4761(4) 2.6684(5) 0.0191(15) Uani 1 1 d .
C15 C 2.2573(5) 0.4269(5) 2.7176(5) 0.0199(15) Uani 1 1 d .
C16 C 2.1781(6) 0.3723(4) 2.6799(5) 0.0195(16) Uani 1 1 d .
C17 C 2.1385(6) 0.3170(4) 2.7304(5) 0.0186(15) Uani 1 1 d .
H6 H 2.1615 0.3133 2.7951 0.022 Uiso 1 1 calc R
C18 C 2.0613(6) 0.2713(4) 2.6660(5) 0.0207(16) Uani 1 1 d .
C19 C 2.0494(6) 0.2998(5) 2.5748(5) 0.0202(15) Uani 1 1 d .
C20 C 1.9745(6) 0.2732(4) 2.4906(5) 0.0218(16) Uani 1 1 d .
H7 H 1.9301 0.2325 2.4938 0.026 Uiso 1 1 calc R
C21 C 1.9332(5) 0.4377(4) 2.1340(5) 0.0198(15) Uani 1 1 d .
C22 C 1.8709(6) 0.5038(4) 2.1079(5) 0.0237(16) Uani 1 1 d .
H8 H 1.8691 0.5377 2.1538 0.028 Uiso 1 1 calc R
C23 C 1.8106(6) 0.5206(4) 2.0139(6) 0.0283(18) Uani 1 1 d .
C24 C 1.8145(6) 0.4660(4) 1.9484(5) 0.0252(17) Uani 1 1 d .
H9 H 1.7741 0.4755 1.8853 0.030 Uiso 1 1 calc R
C25 C 1.8740(6) 0.4001(5) 1.9720(6) 0.0271(18) Uani 1 1 d .
C26 C 1.9358(6) 0.3850(5) 2.0679(5) 0.0229(16) Uani 1 1 d .
H10 H 1.9775 0.3404 2.0861 0.028 Uiso 1 1 calc R
C27 C 1.7435(7) 0.5941(5) 1.9820(6) 0.037(2) Uani 1 1 d .
C28 C 1.6263(8) 0.5766(7) 1.9139(8) 0.065(3) Uani 1 1 d .
H17 H 1.5868 0.6237 1.8923 0.098 Uiso 1 1 calc R
H18 H 1.5887 0.5466 1.9450 0.098 Uiso 1 1 calc R
H19 H 1.6294 0.5485 1.8614 0.098 Uiso 1 1 calc R
C29 C 1.8052(10) 0.6437(7) 1.9351(12) 0.085(5) Uani 1 1 d .
H20 H 1.7590 0.6859 1.9034 0.128 Uiso 1 1 calc R
H21 H 1.8229 0.6133 1.8907 0.128 Uiso 1 1 calc R
H22 H 1.8723 0.6629 1.9819 0.128 Uiso 1 1 calc R
C30 C 1.7369(11) 0.6404(7) 2.0626(8) 0.081(4) Uani 1 1 d .
H23 H 1.7031 0.6890 2.0399 0.121 Uiso 1 1 calc R
H24 H 1.8102 0.6483 2.1085 0.121 Uiso 1 1 calc R
H25 H 1.6932 0.6132 2.0907 0.121 Uiso 1 1 calc R
C31 C 1.8767(7) 0.3437(5) 1.8963(6) 0.033(2) Uani 1 1 d .
C32 C 1.9191(9) 0.3845(5) 1.8277(6) 0.048(3) Uani 1 1 d .
H26 H 1.9950 0.3992 1.8601 0.072 Uiso 1 1 calc R
H27 H 1.8750 0.4293 1.8031 0.072 Uiso 1 1 calc R
H28 H 1.9137 0.3505 1.7773 0.072 Uiso 1 1 calc R
C33 C 1.7587(8) 0.3129(6) 1.8425(7) 0.048(3) Uani 1 1 d .
H29 H 1.7292 0.2926 1.8861 0.072 Uiso 1 1 calc R
H30 H 1.7614 0.2731 1.8004 0.072 Uiso 1 1 calc R
H31 H 1.7122 0.3538 1.8074 0.072 Uiso 1 1 calc R
C34 C 1.9534(8) 0.2754(5) 1.9362(6) 0.041(2) Uani 1 1 d .
H32 H 2.0280 0.2933 1.9675 0.061 Uiso 1 1 calc R
H33 H 1.9501 0.2416 1.8862 0.061 Uiso 1 1 calc R
H34 H 1.9302 0.2486 1.9800 0.061 Uiso 1 1 calc R
C35 C 2.3890(5) 0.6271(4) 2.4565(5) 0.0201(16) Uani 1 1 d .
C36 C 2.3747(5) 0.6997(5) 2.4872(5) 0.0234(19) Uani 1 1 d .
H11 H 2.3253 0.7069 2.5171 0.028 Uiso 1 1 calc R
C37 C 2.4339(6) 0.7614(4) 2.4734(5) 0.0219(16) Uani 1 1 d .
C38 C 2.5070(6) 0.7494(5) 2.4301(6) 0.0254(18) Uani 1 1 d .
H12 H 2.5472 0.7907 2.4216 0.030 Uiso 1 1 calc R
C39 C 2.5234(5) 0.6771(5) 2.3980(5) 0.0222(15) Uani 1 1 d .
C40 C 2.4631(6) 0.6174(4) 2.4119(5) 0.0218(16) Uani 1 1 d .
H13 H 2.4721 0.5689 2.3909 0.026 Uiso 1 1 calc R
C41 C 2.4139(7) 0.8425(5) 2.5071(6) 0.032(2) Uani 1 1 d .
C42 C 2.2927(8) 0.8616(5) 2.4585(7) 0.047(3) Uani 1 1 d .
H35 H 2.2488 0.8226 2.4718 0.070 Uiso 1 1 calc R
H36 H 2.2744 0.8643 2.3922 0.070 Uiso 1 1 calc R
H37 H 2.2778 0.9101 2.4807 0.070 Uiso 1 1 calc R
C43 C 2.4867(9) 0.9035(5) 2.4895(8) 0.048(3) Uani 1 1 d .
H38 H 2.5629 0.8935 2.5278 0.072 Uiso 1 1 calc R
H39 H 2.4659 0.9529 2.5049 0.072 Uiso 1 1 calc R
H40 H 2.4774 0.9027 2.4247 0.072 Uiso 1 1 calc R
C44 C 2.4409(9) 0.8414(5) 2.6140(7) 0.052(3) Uani 1 1 d .
H82 H 2.3878 0.8100 2.6268 0.077 Uiso 1 1 calc R
H83 H 2.4377 0.8927 2.6355 0.077 Uiso 1 1 calc R
H84 H 2.5139 0.8210 2.6460 0.077 Uiso 1 1 calc R
C45 C 2.6067(6) 0.6700(5) 2.3503(6) 0.033(2) Uani 1 1 d .
C46 C 2.7224(5) 0.6901(6) 2.4176(6) 0.0360(19) Uani 1 1 d .
H44 H 2.7418 0.6587 2.4726 0.054 Uiso 1 1 calc R
H45 H 2.7247 0.7431 2.4351 0.054 Uiso 1 1 calc R
H46 H 2.7742 0.6815 2.3879 0.054 Uiso 1 1 calc R
C47 C 2.6102(7) 0.5881(5) 2.3145(6) 0.036(2) Uani 1 1 d .
H47 H 2.6338 0.5532 2.3665 0.054 Uiso 1 1 calc R
H48 H 2.6614 0.5861 2.2832 0.054 Uiso 1 1 calc R
H49 H 2.5377 0.5738 2.2715 0.054 Uiso 1 1 calc R
C48 C 2.5708(8) 0.7232(5) 2.2631(6) 0.042(2) Uani 1 1 d .
H50 H 2.4969 0.7102 2.2217 0.062 Uiso 1 1 calc R
H51 H 2.6207 0.7166 2.2310 0.062 Uiso 1 1 calc R
H52 H 2.5727 0.7755 2.2827 0.062 Uiso 1 1 calc R
C49 C 2.3002(6) 0.4385(5) 2.8247(5) 0.0208(16) Uani 1 1 d .
C50 C 2.2476(6) 0.4958(4) 2.8560(5) 0.0225(16) Uani 1 1 d .
H14 H 2.1898 0.5237 2.8131 0.027 Uiso 1 1 calc R
C51 C 2.2815(6) 0.5114(5) 2.9515(5) 0.0244(17) Uani 1 1 d .
C52 C 2.3661(6) 0.4674(5) 3.0125(5) 0.0265(18) Uani 1 1 d .
H15 H 2.3884 0.4764 3.0764 0.032 Uiso 1 1 calc R
C53 C 2.4196(6) 0.4105(5) 2.9827(5) 0.0293(19) Uani 1 1 d .
C54 C 2.3852(6) 0.3961(5) 2.8871(6) 0.0275(18) Uani 1 1 d .
H16 H 2.4194 0.3581 2.8654 0.033 Uiso 1 1 calc R
C55 C 2.2230(6) 0.5743(5) 2.9844(5) 0.0280(18) Uani 1 1 d .
C56 C 2.2133(8) 0.6464(5) 2.9277(6) 0.040(2) Uani 1 1 d .
H53 H 2.1829 0.6867 2.9530 0.060 Uiso 1 1 calc R
H54 H 2.1655 0.6371 2.8638 0.060 Uiso 1 1 calc R
H55 H 2.2853 0.6612 2.9303 0.060 Uiso 1 1 calc R
C57 C 2.1041(7) 0.5471(6) 2.9690(6) 0.036(2) Uani 1 1 d .
H56 H 2.1071 0.4962 2.9935 0.055 Uiso 1 1 calc R
H57 H 2.0595 0.5471 2.9032 0.055 Uiso 1 1 calc R
H58 H 2.0721 0.5811 3.0008 0.055 Uiso 1 1 calc R
C58 C 2.2861(7) 0.5938(5) 3.0895(5) 0.0322(19) Uani 1 1 d .
H59 H 2.2898 0.5491 3.1268 0.048 Uiso 1 1 calc R
H60 H 2.2478 0.6339 3.1076 0.048 Uiso 1 1 calc R
H61 H 2.3599 0.6105 3.0992 0.048 Uiso 1 1 calc R
C59 C 2.5105(8) 0.3644(6) 3.0563(6) 0.044(2) Uani 1 1 d .
C60 C 2.4594(9) 0.3197(7) 3.1179(8) 0.064(3) Uani 1 1 d .
H62 H 2.5158 0.2893 3.1631 0.096 Uiso 1 1 calc R
H63 H 2.4011 0.2870 3.0788 0.096 Uiso 1 1 calc R
H64 H 2.4297 0.3554 3.1497 0.096 Uiso 1 1 calc R
C61 C 2.5988(7) 0.4164(7) 3.1234(7) 0.056(3) Uani 1 1 d .
H65 H 2.6482 0.3865 3.1743 0.084 Uiso 1 1 calc R
H66 H 2.5639 0.4549 3.1474 0.084 Uiso 1 1 calc R
H67 H 2.6399 0.4405 3.0907 0.084 Uiso 1 1 calc R
C62 C 2.5688(13) 0.3081(10) 3.0143(8) 0.121(8) Uani 1 1 d .
H68 H 2.6206 0.2779 3.0635 0.181 Uiso 1 1 calc R
H69 H 2.6076 0.3360 2.9824 0.181 Uiso 1 1 calc R
H70 H 2.5148 0.2751 2.9708 0.181 Uiso 1 1 calc R
C63 C 1.8967(9) 0.5041(8) 2.4410(11) 0.085(5) Uani 1 1 d .
H79 H 1.8586 0.5436 2.4604 0.128 Uiso 1 1 calc R
H80 H 1.8785 0.4551 2.4593 0.128 Uiso 1 1 calc R
H81 H 1.8745 0.5056 2.3741 0.128 Uiso 1 1 calc R
C64 C 1.7869(9) 0.7077(8) 1.6916(9) 0.085(5) Uani 1 1 d .
C65 C 1.8908(8) 0.6819(8) 1.7084(9) 0.074(4) Uani 1 1 d .
H71 H 1.9501 0.7155 1.7329 0.089 Uiso 1 1 calc R
C66 C 1.9112(11) 0.6076(8) 1.6905(10) 0.098(6) Uani 1 1 d .
H72 H 1.9830 0.5918 1.7008 0.117 Uiso 1 1 calc R
C67 C 1.8250(11) 0.5573(8) 1.6573(8) 0.075(4) Uani 1 1 d .
H73 H 1.8393 0.5071 1.6451 0.090 Uiso 1 1 calc R
C68 C 1.7155(13) 0.5788(10) 1.6410(9) 0.085(4) Uani 1 1 d .
H74 H 1.6569 0.5442 1.6203 0.102 Uiso 1 1 calc R
C69 C 1.7009(9) 0.6538(8) 1.6576(9) 0.077(5) Uani 1 1 d .
H75 H 1.6291 0.6705 1.6455 0.093 Uiso 1 1 calc R
C70 C 1.7634(11) 0.7939(8) 1.7136(12) 0.094(5) Uani 1 1 d .
H85 H 1.8225 0.8264 1.7127 0.140 Uiso 1 1 calc R
H86 H 1.7590 0.7963 1.7743 0.140 Uiso 1 1 calc R
H87 H 1.6946 0.8110 1.6671 0.140 Uiso 1 1 calc R

loop_
_atom_site_aniso_label
_atom_site_aniso_U_11
_atom_site_aniso_U_22
_atom_site_aniso_U_33
_atom_site_aniso_U_23
_atom_site_aniso_U_13
_atom_site_aniso_U_12
I1 0.0173(2) 0.0282(3) 0.0229(2) -0.0034(3) 0.00461(18) -0.0085(2)
I2 0.0240(2) 0.0265(3) 0.0234(2) 0.0014(3) 0.00632(19) -0.0083(3)
Zn1 0.0102(4) 0.0207(5) 0.0182(4) 0.0009(4) 0.0019(4) -0.0016(4)
O1 0.021(3) 0.035(3) 0.049(4) -0.005(3) 0.011(3) 0.005(3)
N1 0.010(3) 0.025(3) 0.018(3) -0.003(3) 0.000(2) -0.004(2)
N2 0.013(3) 0.026(3) 0.019(3) 0.003(3) 0.005(3) -0.003(3)
N3 0.011(3) 0.016(3) 0.023(3) 0.002(3) 0.006(3) -0.004(2)
N4 0.010(3) 0.026(3) 0.015(3) 0.001(3) 0.005(2) 0.002(2)
C1 0.012(3) 0.028(4) 0.023(4) -0.005(3) 0.008(3) -0.004(3)
C2 0.018(4) 0.025(4) 0.033(4) 0.009(4) 0.008(3) -0.002(3)
C3 0.017(3) 0.027(4) 0.016(3) 0.000(3) 0.006(3) 0.003(3)
C4 0.013(3) 0.021(4) 0.019(4) 0.002(3) 0.000(3) 0.002(3)
C5 0.020(3) 0.021(4) 0.013(3) 0.001(3) 0.005(3) -0.002(3)
C6 0.010(3) 0.026(4) 0.014(3) -0.005(3) -0.001(3) 0.001(3)
C7 0.023(4) 0.023(4) 0.016(4) -0.001(3) 0.004(3) 0.001(3)
C8 0.017(4) 0.026(4) 0.022(4) 0.001(3) 0.008(3) 0.004(3)
C9 0.008(3) 0.033(4) 0.022(4) 0.003(3) 0.008(3) 0.004(3)
C10 0.012(3) 0.011(3) 0.024(4) 0.004(3) 0.005(3) 0.002(3)
C11 0.010(3) 0.019(4) 0.031(4) -0.004(3) 0.008(3) 0.000(3)
C12 0.008(3) 0.028(4) 0.024(4) -0.005(3) 0.003(3) -0.004(3)
C13 0.010(3) 0.024(4) 0.021(4) -0.004(3) 0.000(3) -0.001(3)
C14 0.012(3) 0.023(4) 0.018(3) -0.003(3) 0.001(3) 0.002(3)
C15 0.012(3) 0.024(4) 0.017(3) 0.000(3) -0.001(3) 0.006(3)
C16 0.013(3) 0.026(4) 0.017(4) -0.001(3) 0.003(3) 0.003(3)
C17 0.019(4) 0.022(4) 0.014(3) 0.003(3) 0.006(3) -0.004(3)
C18 0.017(4) 0.017(4) 0.032(4) 0.005(3) 0.013(3) -0.003(3)
C19 0.008(3) 0.030(4) 0.019(4) -0.001(3) 0.001(3) 0.002(3)
C20 0.017(4) 0.024(4) 0.024(4) 0.003(3) 0.007(3) -0.002(3)
C21 0.012(3) 0.019(4) 0.024(4) 0.004(3) 0.001(3) -0.003(3)
C22 0.016(4) 0.026(4) 0.025(4) -0.007(3) 0.003(3) -0.004(3)
C23 0.021(4) 0.017(4) 0.035(5) 0.004(4) -0.003(4) -0.002(3)
C24 0.031(4) 0.019(4) 0.012(3) -0.001(3) -0.007(3) -0.004(3)
C25 0.029(4) 0.028(5) 0.021(4) -0.003(3) 0.006(3) -0.008(3)
C26 0.019(4) 0.028(4) 0.019(4) -0.005(3) 0.004(3) -0.006(3)
C27 0.030(5) 0.031(5) 0.035(5) -0.004(4) -0.006(4) 0.010(4)
C28 0.040(6) 0.048(7) 0.072(8) 0.004(6) -0.019(6) 0.016(5)
C29 0.049(7) 0.040(7) 0.160(14) 0.024(8) 0.032(9) 0.000(5)
C30 0.092(9) 0.056(8) 0.051(7) -0.014(6) -0.022(6) 0.040(7)
C31 0.039(5) 0.032(5) 0.027(4) 0.000(4) 0.011(4) -0.001(4)
C32 0.092(8) 0.024(5) 0.031(5) -0.002(4) 0.028(5) -0.011(5)
C33 0.051(6) 0.046(6) 0.032(5) -0.006(5) -0.003(4) -0.006(5)
C34 0.046(5) 0.047(6) 0.028(5) -0.002(4) 0.011(4) 0.008(5)
C35 0.010(3) 0.026(4) 0.018(4) 0.000(3) -0.001(3) 0.002(3)
C36 0.011(3) 0.035(6) 0.023(4) 0.001(3) 0.006(3) 0.003(3)
C37 0.021(4) 0.007(3) 0.031(4) 0.002(3) 0.001(3) -0.002(3)
C38 0.015(4) 0.026(4) 0.032(4) 0.008(4) 0.004(3) -0.006(3)
C39 0.013(3) 0.026(4) 0.024(3) 0.002(4) 0.002(3) -0.004(3)
C40 0.021(4) 0.020(4) 0.019(4) -0.001(3) 0.002(3) 0.001(3)
C41 0.029(4) 0.032(5) 0.036(5) -0.010(4) 0.015(4) -0.011(4)
C42 0.051(6) 0.022(5) 0.069(7) -0.014(5) 0.025(6) -0.004(4)
C43 0.074(7) 0.016(4) 0.068(7) -0.006(4) 0.043(6) -0.008(4)
C44 0.087(8) 0.018(5) 0.051(6) -0.016(5) 0.028(6) -0.014(5)
C45 0.018(4) 0.035(6) 0.040(5) 0.002(4) 0.006(3) -0.002(4)
C46 0.016(3) 0.031(5) 0.060(5) -0.003(5) 0.014(4) -0.005(4)
C47 0.028(4) 0.036(5) 0.050(6) 0.005(5) 0.021(4) -0.001(4)
C48 0.051(6) 0.039(6) 0.040(5) 0.010(5) 0.024(5) -0.009(4)
C49 0.016(3) 0.029(4) 0.017(3) -0.003(3) 0.005(3) -0.010(3)
C50 0.012(3) 0.025(4) 0.025(4) 0.005(3) 0.002(3) 0.001(3)
C51 0.023(4) 0.031(5) 0.020(4) -0.008(3) 0.009(3) -0.009(3)
C52 0.025(4) 0.031(5) 0.020(4) -0.008(3) 0.004(3) -0.001(3)
C53 0.018(4) 0.044(5) 0.020(4) 0.004(4) 0.000(3) -0.001(4)
C54 0.020(4) 0.032(5) 0.031(4) 0.000(4) 0.009(4) 0.003(3)
C55 0.025(4) 0.032(5) 0.023(4) 0.000(4) 0.005(3) 0.001(3)
C56 0.063(6) 0.026(5) 0.036(5) 0.001(4) 0.025(5) 0.012(4)
C57 0.030(4) 0.050(6) 0.032(5) -0.001(4) 0.015(4) 0.005(4)
C58 0.040(5) 0.035(5) 0.023(4) -0.007(4) 0.014(4) -0.005(4)
C59 0.040(5) 0.052(6) 0.026(5) -0.004(5) -0.005(4) 0.022(5)
C60 0.056(7) 0.044(7) 0.058(7) 0.019(6) -0.018(6) 0.008(5)
C61 0.029(5) 0.065(8) 0.052(6) 0.003(6) -0.009(4) 0.016(5)
C62 0.133(13) 0.150(16) 0.041(7) -0.018(8) -0.012(8) 0.112(12)
C63 0.037(6) 0.095(11) 0.110(11) -0.011(9) 0.012(7) 0.025(7)
C64 0.038(6) 0.103(12) 0.084(9) 0.030(8) -0.012(6) -0.040(7)
C65 0.043(6) 0.067(8) 0.096(9) 0.035(9) 0.009(6) -0.011(7)
C66 0.056(8) 0.081(11) 0.106(11) 0.057(9) -0.027(8) -0.017(7)
C67 0.086(10) 0.054(8) 0.056(7) 0.024(6) -0.007(7) -0.016(7)
C68 0.089(11) 0.086(11) 0.066(9) 0.004(8) 0.014(8) -0.048(9)
C69 0.030(5) 0.100(12) 0.082(9) 0.046(8) -0.001(6) -0.026(6)
C70 0.066(9) 0.063(10) 0.140(14) 0.007(9) 0.024(10) 0.001(7)

loop_
_atom_type_symbol
_atom_type_description
_atom_type_scat_dispersion_real
_atom_type_scat_dispersion_imag
_atom_type_scat_source
C C 0.0181 0.0091 'International Tables Vol C Tables 4.2.6.8 and 6.1.1.4'
H H 0.0000 0.0000 'International Tables Vol C Tables 4.2.6.8 and 6.1.1.4'
I I -0.3257 6.8362 'International Tables Vol C Tables 4.2.6.8 and 6.1.1.4'
N N 0.0311 0.0180 'International Tables Vol C Tables 4.2.6.8 and 6.1.1.4'
O O 0.0492 0.0322 'International Tables Vol C Tables 4.2.6.8 and 6.1.1.4'
Zn Zn -1.5491 0.6778 'International Tables Vol C Tables 4.2.6.8 and 6.1.1.4'

loop_
_geom_angle_atom_site_label_1
_geom_angle_atom_site_label_2
_geom_angle_atom_site_label_3
_geom_angle
N3 Zn1 N4 89.2(2)
N3 Zn1 N2 89.6(2)
N4 Zn1 N2 167.6(2)
N3 Zn1 N1 167.3(2)
N4 Zn1 N1 89.9(2)
N2 Zn1 N1 88.6(2)
N3 Zn1 O1 96.1(2)
N4 Zn1 O1 97.9(2)
N2 Zn1 O1 94.5(2)
N1 Zn1 O1 96.5(2)
C63 O1 Zn1 121.4(7)
C63 O1 H88 119.3
Zn1 O1 H88 119.3
C1 N1 C4 106.0(6)
C1 N1 Zn1 125.8(5)
C4 N1 Zn1 127.1(5)
C9 N2 C6 107.7(6)
C9 N2 Zn1 125.4(5)
C6 N2 Zn1 125.8(4)
C14 N3 C11 105.6(6)
C14 N3 Zn1 126.9(4)
C11 N3 Zn1 127.0(5)
C19 N4 C16 107.5(6)
C19 N4 Zn1 126.1(5)
C16 N4 Zn1 126.0(5)
N1 C1 C20 125.3(7)
N1 C1 C2 110.0(7)
C20 C1 C2 124.6(7)
C3 C2 C1 107.2(7)
C3 C2 I1 127.7(6)
C1 C2 I1 125.1(6)
C2 C3 C4 106.5(7)
C2 C3 H1 126.7
C4 C3 H1 126.7
N1 C4 C5 123.1(6)
N1 C4 C3 110.2(6)
C5 C4 C3 126.7(7)
C6 C5 C4 126.6(6)
C6 C5 C21 116.3(6)
C4 C5 C21 117.1(6)
N2 C6 C5 125.5(6)
N2 C6 C7 108.6(6)
C5 C6 C7 125.9(6)
C8 C7 C6 108.8(6)
C8 C7 H2 125.6
C6 C7 H2 125.6
C7 C8 C9 106.5(7)
C7 C8 H3 126.8
C9 C8 H3 126.8
N2 C9 C10 127.9(7)
N2 C9 C8 108.5(6)
C10 C9 C8 123.5(7)
C11 C10 C9 123.8(6)
C11 C10 C35 118.7(6)
C9 C10 C35 117.4(6)
N3 C11 C10 125.6(7)
N3 C11 C12 109.2(6)
C10 C11 C12 125.2(7)
C13 C12 C11 106.9(7)
C13 C12 H4 126.6
C11 C12 H4 126.6
C12 C13 C14 107.9(6)
C12 C13 H5 126.0
C14 C13 H5 126.0
N3 C14 C15 124.0(6)
N3 C14 C13 110.4(6)
C15 C14 C13 125.6(7)
C16 C15 C14 126.7(7)
C16 C15 C49 117.3(6)
C14 C15 C49 116.0(6)
C15 C16 N4 124.9(7)
C15 C16 C17 127.0(7)
N4 C16 C17 108.1(6)
C18 C17 C16 108.1(6)
C18 C17 H6 125.9
C16 C17 H6 125.9
C17 C18 C19 106.5(6)
C17 C18 I2 127.9(5)
C19 C18 I2 125.5(6)
C20 C19 N4 124.8(7)
C20 C19 C18 125.4(7)
N4 C19 C18 109.7(6)
C19 C20 C1 127.6(7)
C19 C20 H7 116.2
C1 C20 H7 116.2
C22 C21 C26 121.1(7)
C22 C21 C5 117.0(7)
C26 C21 C5 121.9(7)
C21 C22 C23 121.2(7)
C21 C22 H8 119.4
C23 C22 H8 119.4
C22 C23 C24 116.4(7)
C22 C23 C27 122.9(7)
C24 C23 C27 120.7(7)
C25 C24 C23 123.7(7)
C25 C24 H9 118.1
C23 C24 H9 118.1
C24 C25 C26 118.7(7)
C24 C25 C31 120.9(7)
C26 C25 C31 120.4(7)
C21 C26 C25 118.9(7)
C21 C26 H10 120.6
C25 C26 H10 120.6
C30 C27 C28 108.7(9)
C30 C27 C23 112.8(7)
C28 C27 C23 110.9(8)
C30 C27 C29 106.8(10)
C28 C27 C29 110.9(9)
C23 C27 C29 106.8(8)
C27 C28 H17 109.5
C27 C28 H18 109.5
H17 C28 H18 109.5
C27 C28 H19 109.5
H17 C28 H19 109.5
H18 C28 H19 109.5
C27 C29 H20 109.5
C27 C29 H21 109.5
H20 C29 H21 109.5
C27 C29 H22 109.5
H20 C29 H22 109.5
H21 C29 H22 109.5
C27 C30 H23 109.5
C27 C30 H24 109.5
H23 C30 H24 109.5
C27 C30 H25 109.5
H23 C30 H25 109.5
H24 C30 H25 109.5
C34 C31 C25 113.1(7)
C34 C31 C32 106.7(7)
C25 C31 C32 109.9(7)
C34 C31 C33 108.2(8)
C25 C31 C33 109.2(7)
C32 C31 C33 109.6(8)
C31 C32 H26 109.5
C31 C32 H27 109.5
H26 C32 H27 109.5
C31 C32 H28 109.5
H26 C32 H28 109.5
H27 C32 H28 109.5
C31 C33 H29 109.5
C31 C33 H30 109.5
H29 C33 H30 109.5
C31 C33 H31 109.5
H29 C33 H31 109.5
H30 C33 H31 109.5
C31 C34 H32 109.5
C31 C34 H33 109.5
H32 C34 H33 109.5
C31 C34 H34 109.5
H32 C34 H34 109.5
H33 C34 H34 109.5
C40 C35 C36 119.1(7)
C40 C35 C10 121.1(7)
C36 C35 C10 119.6(6)
C37 C36 C35 120.1(6)
C37 C36 H11 119.9
C35 C36 H11 119.9
C38 C37 C36 119.0(7)
C38 C37 C41 122.3(7)
C36 C37 C41 118.7(7)
C37 C38 C39 122.5(7)
C37 C38 H12 118.8
C39 C38 H12 118.8
C40 C39 C38 117.2(6)
C40 C39 C45 124.6(8)
C38 C39 C45 118.3(7)
C39 C40 C35 122.2(7)
C39 C40 H13 118.9
C35 C40 H13 118.9
C42 C41 C43 111.3(8)
C42 C41 C44 107.8(8)
C43 C41 C44 107.0(7)
C42 C41 C37 108.1(7)
C43 C41 C37 112.5(7)
C44 C41 C37 110.1(7)
C41 C42 H35 109.5
C41 C42 H36 109.5
H35 C42 H36 109.5
C41 C42 H37 109.5
H35 C42 H37 109.5
H36 C42 H37 109.5
C41 C43 H38 109.5
C41 C43 H39 109.5
H38 C43 H39 109.5
C41 C43 H40 109.5
H38 C43 H40 109.5
H39 C43 H40 109.5
C41 C44 H82 109.5
C41 C44 H83 109.5
H82 C44 H83 109.5
C41 C44 H84 109.5
H82 C44 H84 109.5
H83 C44 H84 109.5
C46 C45 C39 110.8(7)
C46 C45 C47 107.8(7)
C39 C45 C47 111.7(7)
C46 C45 C48 110.5(7)
C39 C45 C48 109.3(7)
C47 C45 C48 106.6(7)
C45 C46 H44 109.5
C45 C46 H45 109.5
H44 C46 H45 109.5
C45 C46 H46 109.5
H44 C46 H46 109.5
H45 C46 H46 109.5
C45 C47 H47 109.5
C45 C47 H48 109.5
H47 C47 H48 109.5
C45 C47 H49 109.5
H47 C47 H49 109.5
H48 C47 H49 109.5
C45 C48 H50 109.5
C45 C48 H51 109.5
H50 C48 H51 109.5
C45 C48 H52 109.5
H50 C48 H52 109.5
H51 C48 H52 109.5
C54 C49 C50 120.9(7)
C54 C49 C15 123.2(7)
C50 C49 C15 115.9(7)
C51 C50 C49 120.2(7)
C51 C50 H14 119.9
C49 C50 H14 119.9
C52 C51 C50 117.7(7)
C52 C51 C55 122.9(7)
C50 C51 C55 119.4(7)
C51 C52 C53 123.0(7)
C51 C52 H15 118.5
C53 C52 H15 118.5
C52 C53 C54 118.6(7)
C52 C53 C59 118.6(7)
C54 C53 C59 122.8(8)
C49 C54 C53 119.7(7)
C49 C54 H16 120.2
C53 C54 H16 120.2
C56 C55 C51 110.5(6)
C56 C55 C57 107.8(7)
C51 C55 C57 108.8(7)
C56 C55 C58 108.5(7)
C51 C55 C58 111.7(6)
C57 C55 C58 109.4(6)
C55 C56 H53 109.5
C55 C56 H54 109.5
H53 C56 H54 109.5
C55 C56 H55 109.5
H53 C56 H55 109.5
H54 C56 H55 109.5
C55 C57 H56 109.5
C55 C57 H57 109.5
H56 C57 H57 109.5
C55 C57 H58 109.5
H56 C57 H58 109.5
H57 C57 H58 109.5
C55 C58 H59 109.5
C55 C58 H60 109.5
H59 C58 H60 109.5
C55 C58 H61 109.5
H59 C58 H61 109.5
H60 C58 H61 109.5
C61 C59 C53 111.5(8)
C61 C59 C62 107.6(10)
C53 C59 C62 113.3(8)
C61 C59 C60 105.7(8)
C53 C59 C60 109.0(8)
C62 C59 C60 109.3(11)
C59 C60 H62 109.5
C59 C60 H63 109.5
H62 C60 H63 109.5
C59 C60 H64 109.5
H62 C60 H64 109.5
H63 C60 H64 109.5
C59 C61 H65 109.5
C59 C61 H66 109.5
H65 C61 H66 109.5
C59 C61 H67 109.5
H65 C61 H67 109.5
H66 C61 H67 109.5
C59 C62 H68 109.5
C59 C62 H69 109.5
H68 C62 H69 109.5
C59 C62 H70 109.5
H68 C62 H70 109.5
H69 C62 H70 109.5
O1 C63 H79 109.5
O1 C63 H80 109.5
H79 C63 H80 109.5
O1 C63 H81 109.5
H79 C63 H81 109.5
H80 C63 H81 109.5
C65 C64 C69 116.5(15)
C65 C64 C70 122.1(11)
C69 C64 C70 121.4(12)
C64 C65 C66 122.1(12)
C64 C65 H71 118.9
C66 C65 H71 118.9
C67 C66 C65 119.2(14)
C67 C66 H72 120.4
C65 C66 H72 120.4
C66 C67 C68 122.2(15)
C66 C67 H73 118.9
C68 C67 H73 118.9
C69 C68 C67 115.3(12)
C69 C68 H74 122.3
C67 C68 H74 122.3
C68 C69 C64 124.6(13)
C68 C69 H75 117.7
C64 C69 H75 117.7
C64 C70 H85 109.5
C64 C70 H86 109.5
H85 C70 H86 109.5
C64 C70 H87 109.5
H85 C70 H87 109.5
H86 C70 H87 109.5

loop_
_geom_bond_atom_site_label_1
_geom_bond_atom_site_label_2
_geom_bond_distance
I1 C2 2.072(8)
I2 C18 2.049(7)
Zn1 N3 2.032(6)
Zn1 N4 2.050(6)
Zn1 N2 2.055(6)
Zn1 N1 2.066(6)
Zn1 O1 2.179(5)
O1 C63 1.388(13)
O1 H88 0.9300
N1 C1 1.360(9)
N1 C4 1.391(9)
N2 C9 1.365(9)
N2 C6 1.388(8)
N3 C14 1.374(9)
N3 C11 1.392(9)
N4 C19 1.381(9)
N4 C16 1.388(9)
C1 C20 1.393(10)
C1 C2 1.438(11)
C2 C3 1.368(10)
C3 C4 1.422(10)
C3 H1 0.9300
C4 C5 1.415(10)
C5 C6 1.392(10)
C5 C21 1.520(9)
C6 C7 1.432(10)
C7 C8 1.341(10)
C7 H2 0.9300
C8 C9 1.476(10)
C8 H3 0.9300
C9 C10 1.399(10)
C10 C11 1.396(10)
C10 C35 1.499(10)
C11 C12 1.456(10)
C12 C13 1.341(10)
C12 H4 0.9300
C13 C14 1.429(10)
C13 H5 0.9300
C14 C15 1.415(10)
C15 C16 1.364(10)
C15 C49 1.545(9)
C16 C17 1.451(10)
C17 C18 1.371(10)
C17 H6 0.9300
C18 C19 1.444(10)
C19 C20 1.377(10)
C20 H7 0.9300
C21 C22 1.381(10)
C21 C26 1.382(10)
C22 C23 1.394(11)
C22 H8 0.9300
C23 C24 1.404(11)
C23 C27 1.526(11)
C24 C25 1.357(11)
C24 H9 0.9300
C25 C26 1.416(10)
C25 C31 1.539(11)
C26 H10 0.9300
C27 C30 1.512(14)
C27 C28 1.523(12)
C27 C29 1.534(15)
C28 H17 0.9600
C28 H18 0.9600
C28 H19 0.9600
C29 H20 0.9600
C29 H21 0.9600
C29 H22 0.9600
C30 H23 0.9600
C30 H24 0.9600
C30 H25 0.9600
C31 C34 1.527(12)
C31 C32 1.540(11)
C31 C33 1.541(12)
C32 H26 0.9600
C32 H27 0.9600
C32 H28 0.9600
C33 H29 0.9600
C33 H30 0.9600
C33 H31 0.9600
C34 H32 0.9600
C34 H33 0.9600
C34 H34 0.9600
C35 C40 1.390(10)
C35 C36 1.391(11)
C36 C37 1.388(10)
C36 H11 0.9300
C37 C38 1.370(10)
C37 C41 1.563(11)
C38 C39 1.402(11)
C38 H12 0.9300
C39 C40 1.369(10)
C39 C45 1.528(10)
C40 H13 0.9300
C41 C42 1.507(12)
C41 C43 1.517(11)
C41 C44 1.550(12)
C42 H35 0.9600
C42 H36 0.9600
C42 H37 0.9600
C43 H38 0.9600
C43 H39 0.9600
C43 H40 0.9600
C44 H82 0.9600
C44 H83 0.9600
C44 H84 0.9600
C45 C46 1.515(10)
C45 C47 1.539(12)
C45 C48 1.554(12)
C46 H44 0.9600
C46 H45 0.9600
C46 H46 0.9600
C47 H47 0.9600
C47 H48 0.9600
C47 H49 0.9600
C48 H50 0.9600
C48 H51 0.9600
C48 H52 0.9600
C49 C54 1.376(10)
C49 C50 1.398(10)
C50 C51 1.394(10)
C50 H14 0.9300
C51 C52 1.381(11)
C51 C55 1.529(11)
C52 C53 1.387(11)
C52 H15 0.9300
C53 C54 1.392(10)
C53 C59 1.525(11)
C54 H16 0.9300
C55 C56 1.510(11)
C55 C57 1.551(11)
C55 C58 1.553(10)
C56 H53 0.9600
C56 H54 0.9600
C56 H55 0.9600
C57 H56 0.9600
C57 H57 0.9600
C57 H58 0.9600
C58 H59 0.9600
C58 H60 0.9600
C58 H61 0.9600
C59 C61 1.523(14)
C59 C62 1.526(14)
C59 C60 1.560(15)
C60 H62 0.9600
C60 H63 0.9600
C60 H64 0.9600
C61 H65 0.9600
C61 H66 0.9600
C61 H67 0.9600
C62 H68 0.9600
C62 H69 0.9600
C62 H70 0.9600
C63 H79 0.9600
C63 H80 0.9600
C63 H81 0.9600
C64 C65 1.355(16)
C64 C69 1.405(15)
C64 C70 1.60(2)
C65 C66 1.37(2)
C65 H71 0.9300
C66 C67 1.364(16)
C66 H72 0.9300
C67 C68 1.403(19)
C67 H73 0.9300
C68 C69 1.36(2)
C68 H74 0.9300
C69 H75 0.9300
C70 H85 0.9600
C70 H86 0.9600
C70 H87 0.9600

loop_
_geom_torsion_atom_site_label_1
_geom_torsion_atom_site_label_2
_geom_torsion_atom_site_label_3
_geom_torsion_atom_site_label_4
_geom_torsion
N3 Zn1 O1 C63 -170.0(9)
N4 Zn1 O1 C63 -79.9(9)
N2 Zn1 O1 C63 99.9(9)
N1 Zn1 O1 C63 10.9(9)
N3 Zn1 N1 C1 93.5(11)
N4 Zn1 N1 C1 7.7(6)
N2 Zn1 N1 C1 175.4(6)
O1 Zn1 N1 C1 -90.3(6)
N3 Zn1 N1 C4 -99.7(12)
N4 Zn1 N1 C4 174.5(6)
N2 Zn1 N1 C4 -17.8(6)
O1 Zn1 N1 C4 76.5(6)
N3 Zn1 N2 C9 -8.6(6)
N4 Zn1 N2 C9 -93.2(13)
N1 Zn1 N2 C9 -176.1(6)
O1 Zn1 N2 C9 87.5(6)
N3 Zn1 N2 C6 -174.6(6)
N4 Zn1 N2 C6 100.8(12)
N1 Zn1 N2 C6 18.0(6)
O1 Zn1 N2 C6 -78.5(6)
N4 Zn1 N3 C14 -13.9(6)
N2 Zn1 N3 C14 178.4(6)
N1 Zn1 N3 C14 -99.8(11)
O1 Zn1 N3 C14 83.9(6)
N4 Zn1 N3 C11 175.2(6)
N2 Zn1 N3 C11 7.6(6)
N1 Zn1 N3 C11 89.3(12)
O1 Zn1 N3 C11 -86.9(6)
N3 Zn1 N4 C19 -173.4(6)
N2 Zn1 N4 C19 -88.8(12)
N1 Zn1 N4 C19 -6.1(6)
O1 Zn1 N4 C19 90.5(6)
N3 Zn1 N4 C16 13.9(5)
N2 Zn1 N4 C16 98.6(12)
N1 Zn1 N4 C16 -178.7(5)
O1 Zn1 N4 C16 -82.1(6)
C4 N1 C1 C20 -175.5(7)
Zn1 N1 C1 C20 -6.4(10)
C4 N1 C1 C2 0.6(8)
Zn1 N1 C1 C2 169.7(5)
N1 C1 C2 C3 -1.2(9)
C20 C1 C2 C3 175.0(7)
N1 C1 C2 I1 -179.6(5)
C20 C1 C2 I1 -3.4(11)
C1 C2 C3 C4 1.2(8)
I1 C2 C3 C4 179.5(5)
C1 N1 C4 C5 179.8(7)
Zn1 N1 C4 C5 10.9(10)
C1 N1 C4 C3 0.2(8)
Zn1 N1 C4 C3 -168.7(5)
C2 C3 C4 N1 -0.9(8)
C2 C3 C4 C5 179.5(7)
N1 C4 C5 C6 3.4(12)
C3 C4 C5 C6 -177.0(7)
N1 C4 C5 C21 -174.7(6)
C3 C4 C5 C21 4.9(11)
C9 N2 C6 C5 -179.9(7)
Zn1 N2 C6 C5 -11.9(10)
C9 N2 C6 C7 1.7(8)
Zn1 N2 C6 C7 169.7(5)
C4 C5 C6 N2 -2.9(12)
C21 C5 C6 N2 175.2(6)
C4 C5 C6 C7 175.2(7)
C21 C5 C6 C7 -6.7(11)
N2 C6 C7 C8 -1.3(8)
C5 C6 C7 C8 -179.7(7)
C6 C7 C8 C9 0.4(8)
C6 N2 C9 C10 174.4(7)
Zn1 N2 C9 C10 6.3(10)
C6 N2 C9 C8 -1.5(8)
Zn1 N2 C9 C8 -169.5(4)
C7 C8 C9 N2 0.7(8)
C7 C8 C9 C10 -175.4(7)
N2 C9 C10 C11 1.0(11)
C8 C9 C10 C11 176.2(7)
N2 C9 C10 C35 -175.8(7)
C8 C9 C10 C35 -0.6(10)
C14 N3 C11 C10 -176.1(7)
Zn1 N3 C11 C10 -3.7(10)
C14 N3 C11 C12 1.6(7)
Zn1 N3 C11 C12 174.0(4)
C9 C10 C11 N3 -2.4(11)
C35 C10 C11 N3 174.3(6)
C9 C10 C11 C12 -179.8(7)
C35 C10 C11 C12 -3.1(10)
N3 C11 C12 C13 -1.0(8)
C10 C11 C12 C13 176.7(7)
C11 C12 C13 C14 0.0(8)
C11 N3 C14 C15 179.5(6)
Zn1 N3 C14 C15 7.1(10)
C11 N3 C14 C13 -1.6(7)
Zn1 N3 C14 C13 -174.1(5)
C12 C13 C14 N3 1.0(8)
C12 C13 C14 C15 179.9(7)
N3 C14 C15 C16 6.4(11)
C13 C14 C15 C16 -172.3(7)
N3 C14 C15 C49 -171.5(6)
C13 C14 C15 C49 9.8(10)
C14 C15 C16 N4 -6.3(12)
C49 C15 C16 N4 171.6(6)
C14 C15 C16 C17 174.0(7)
C49 C15 C16 C17 -8.1(11)
C19 N4 C16 C15 179.1(7)
Zn1 N4 C16 C15 -7.1(10)
C19 N4 C16 C17 -1.1(8)
Zn1 N4 C16 C17 172.6(5)
C15 C16 C17 C18 -178.2(7)
N4 C16 C17 C18 2.0(8)
C16 C17 C18 C19 -2.1(8)
C16 C17 C18 I2 -179.6(5)
C16 N4 C19 C20 176.8(7)
Zn1 N4 C19 C20 3.1(10)
C16 N4 C19 C18 -0.2(8)
Zn1 N4 C19 C18 -173.9(5)
C17 C18 C19 C20 -175.5(7)
I2 C18 C19 C20 2.1(11)
C17 C18 C19 N4 1.5(8)
I2 C18 C19 N4 179.1(5)
N4 C19 C20 C1 1.4(12)
C18 C19 C20 C1 177.9(7)
N1 C1 C20 C19 0.5(12)
C2 C1 C20 C19 -175.1(7)
C6 C5 C21 C22 -69.5(8)
C4 C5 C21 C22 108.8(8)
C6 C5 C21 C26 108.6(8)
C4 C5 C21 C26 -73.1(9)
C26 C21 C22 C23 -1.6(11)
C5 C21 C22 C23 176.5(6)
C21 C22 C23 C24 1.7(11)
C21 C22 C23 C27 -178.1(7)
C22 C23 C24 C25 -1.0(12)
C27 C23 C24 C25 178.8(8)
C23 C24 C25 C26 0.0(12)
C23 C24 C25 C31 -178.6(7)
C22 C21 C26 C25 0.6(11)
C5 C21 C26 C25 -177.4(6)
C24 C25 C26 C21 0.2(11)
C31 C25 C26 C21 178.8(7)
C22 C23 C27 C30 -8.0(13)
C24 C23 C27 C30 172.2(9)
C22 C23 C27 C28 -130.1(9)
C24 C23 C27 C28 50.1(11)
C22 C23 C27 C29 109.0(10)
C24 C23 C27 C29 -70.8(11)
C24 C25 C31 C34 176.6(7)
C26 C25 C31 C34 -2.0(11)
C24 C25 C31 C32 57.4(10)
C26 C25 C31 C32 -121.2(8)
C24 C25 C31 C33 -62.9(10)
C26 C25 C31 C33 118.6(8)
C11 C10 C35 C40 117.5(8)
C9 C10 C35 C40 -65.5(9)
C11 C10 C35 C36 -68.0(9)
C9 C10 C35 C36 108.9(8)
C40 C35 C36 C37 -0.1(11)
C10 C35 C36 C37 -174.6(6)
C35 C36 C37 C38 -0.6(11)
C35 C36 C37 C41 178.8(7)
C36 C37 C38 C39 0.8(11)
C41 C37 C38 C39 -178.6(7)
C37 C38 C39 C40 -0.3(11)
C37 C38 C39 C45 179.8(7)
C38 C39 C40 C35 -0.5(11)
C45 C39 C40 C35 179.4(7)
C36 C35 C40 C39 0.6(11)
C10 C35 C40 C39 175.1(7)
C38 C37 C41 C42 121.2(9)
C36 C37 C41 C42 -58.2(9)
C38 C37 C41 C43 -2.2(11)
C36 C37 C41 C43 178.5(8)
C38 C37 C41 C44 -121.3(8)
C36 C37 C41 C44 59.3(10)
C40 C39 C45 C46 -117.0(9)
C38 C39 C45 C46 62.9(9)
C40 C39 C45 C47 3.2(10)
C38 C39 C45 C47 -176.9(7)
C40 C39 C45 C48 121.0(8)
C38 C39 C45 C48 -59.1(9)
C16 C15 C49 C54 86.2(9)
C14 C15 C49 C54 -95.6(9)
C16 C15 C49 C50 -94.0(8)
C14 C15 C49 C50 84.1(8)
C54 C49 C50 C51 0.6(11)
C15 C49 C50 C51 -179.1(6)
C49 C50 C51 C52 -1.2(11)
C49 C50 C51 C55 179.9(7)
C50 C51 C52 C53 1.5(12)
C55 C51 C52 C53 -179.7(7)
C51 C52 C53 C54 -1.0(12)
C51 C52 C53 C59 -178.8(8)
C50 C49 C54 C53 -0.1(11)
C15 C49 C54 C53 179.5(7)
C52 C53 C54 C49 0.3(12)
C59 C53 C54 C49 178.0(8)
C52 C51 C55 C56 133.1(8)
C50 C51 C55 C56 -48.1(10)
C52 C51 C55 C57 -108.6(8)
C50 C51 C55 C57 70.1(9)
C52 C51 C55 C58 12.2(11)
C50 C51 C55 C58 -169.0(7)
C52 C53 C59 C61 -53.8(11)
C54 C53 C59 C61 128.5(9)
C52 C53 C59 C62 -175.4(11)
C54 C53 C59 C62 6.9(15)
C52 C53 C59 C60 62.6(11)
C54 C53 C59 C60 -115.1(9)
C69 C64 C65 C66 2.0(19)
C70 C64 C65 C66 179.3(13)
C64 C65 C66 C67 -2(2)
C65 C66 C67 C68 0(2)
C66 C67 C68 C69 2(2)
C67 C68 C69 C64 -2(2)
C65 C64 C69 C68 0(2)
C70 C64 C69 C68 -177.2(14)
